data_2311737
loop_
_publ_author_name
'Dey, Dhananjay'
'Chopra, Deepak'

_publ_section_title
;
 Quantitative analysis of solid-state diversity in trifluoromethylated
 phenylhydrazones.
;
_journal_issue 'Pt 5'
_journal_name_full 'Acta crystallographica Section B, Structural science, crystal engineering and materials'
_journal_page_first 781
_journal_page_last 793
_journal_paper_doi 10.1107/S2052520617006643
_journal_volume 73
_journal_year 2017
_chemical_formula_sum 'C15 H10 F6 N2'
_chemical_formula_weight 332.25
_space_group_crystal_system orthorhombic
_space_group_IT_number 33
_space_group_name_Hall 'P 2c -2n'
_space_group_name_H-M_alt 'P n a 21'
_atom_sites_solution_hydrogens geom
_audit_creation_method SHELXL-2016/6
_cell_angle_alpha 90
_cell_angle_beta 90
_cell_angle_gamma 90
_cell_formula_units_Z 8
_cell_length_a 11.2082(4)
_cell_length_b 16.2891(5)
_cell_length_c 15.2689(7)
_cell_measurement_reflns_used 6485
_cell_measurement_temperature 100(2)
_cell_measurement_theta_max 30.59
_cell_measurement_theta_min 2.31
_cell_volume 2787.67(18)
_computing_structure_refinement 'SHELXL-2016/6 (Sheldrick, 2016)'
_diffrn_ambient_temperature 100(2)
_diffrn_measured_fraction_theta_full 0.999
_diffrn_measured_fraction_theta_max 0.993
_diffrn_measurement_device_type 'Bruker APEX-II CCD'
_diffrn_measurement_method '\f and \w scans'
_diffrn_radiation_type MoK\a
_diffrn_radiation_wavelength 0.71073
_diffrn_reflns_av_R_equivalents 0.0382
_diffrn_reflns_av_unetI/netI 0.0342
_diffrn_reflns_Laue_measured_fraction_full 0.999
_diffrn_reflns_Laue_measured_fraction_max 0.993
_diffrn_reflns_limit_h_max 16
_diffrn_reflns_limit_h_min -15
_diffrn_reflns_limit_k_max 22
_diffrn_reflns_limit_k_min -22
_diffrn_reflns_limit_l_max 21
_diffrn_reflns_limit_l_min -21
_diffrn_reflns_number 36037
_diffrn_reflns_point_group_measured_fraction_full 0.999
_diffrn_reflns_point_group_measured_fraction_max 0.993
_diffrn_reflns_theta_full 25.242
_diffrn_reflns_theta_max 30.541
_diffrn_reflns_theta_min 2.501
_exptl_absorpt_coefficient_mu 0.151
_exptl_absorpt_correction_T_max 0.7532
_exptl_absorpt_correction_T_min 0.6451
_exptl_absorpt_correction_type multi-scan
_exptl_absorpt_process_details SADABS
_exptl_crystal_colour yellow
_exptl_crystal_density_diffrn 1.583
_exptl_crystal_description plate
_exptl_crystal_F_000 1344
_exptl_crystal_size_max 0.270
_exptl_crystal_size_mid 0.240
_exptl_crystal_size_min 0.130
_refine_diff_density_max 0.418
_refine_diff_density_min -0.261
_refine_diff_density_rms 0.063
_refine_ls_abs_structure_details
;
 Refined as an inversion twin.
;
_refine_ls_abs_structure_Flack 0.5(8)
_refine_ls_extinction_method none
_refine_ls_goodness_of_fit_ref 1.029
_refine_ls_hydrogen_treatment constr
_refine_ls_matrix_type full
_refine_ls_number_parameters 444
_refine_ls_number_reflns 8421
_refine_ls_number_restraints 154
_refine_ls_restrained_S_all 1.051
_refine_ls_R_factor_all 0.0672
_refine_ls_R_factor_gt 0.0495
_refine_ls_shift/su_max 0.001
_refine_ls_shift/su_mean 0.000
_refine_ls_structure_factor_coef Fsqd
_refine_ls_weighting_details 'w=1/[\s^2^(Fo^2^)+(0.0647P)^2^+1.2842P] where P=(Fo^2^+2Fc^2^)/3'
_refine_ls_weighting_scheme calc
_refine_ls_wR_factor_gt 0.1212
_refine_ls_wR_factor_ref 0.1325
_reflns_Friedel_coverage 0.935
_reflns_Friedel_fraction_full 1.000
_reflns_Friedel_fraction_max 0.994
_reflns_number_gt 6821
_reflns_number_total 8421
_reflns_threshold_expression 'I > 2\s(I)'
_cod_data_source_file ao5033sup1.cif
_cod_data_source_block HT33P
_cod_database_code 2311737
_shelx_shelxl_version_number 2016/6
_shelx_space_group_comment
;
The symmetry employed for this shelxl refinement is uniquely defined
by the following loop, which should always be used as a source of
symmetry information in preference to the above space-group names.
They are only intended as comments.
;
_shelx_estimated_absorpt_t_min 0.960
_shelx_estimated_absorpt_t_max 0.981

loop_
_space_group_symop_operation_xyz
'x, y, z'
'-x, -y, z+1/2'
'-x+1/2, y+1/2, z+1/2'
'x+1/2, -y+1/2, z'

loop_
_atom_site_label
_atom_site_type_symbol
_atom_site_fract_x
_atom_site_fract_y
_atom_site_fract_z
_atom_site_U_iso_or_equiv
_atom_site_adp_type
_atom_site_occupancy
_atom_site_site_symmetry_order
_atom_site_calc_flag
_atom_site_refinement_flags_posn
_atom_site_refinement_flags_adp
_atom_site_refinement_flags_occupancy
_atom_site_disorder_assembly
_atom_site_disorder_group
N2 N 0.6704(2) 0.86570(15) 0.23643(16) 0.0217(5) Uani 1 1 d . . . . .
N1 N 0.7356(2) 0.79996(16) 0.21635(18) 0.0273(5) Uani 1 1 d . . . . .
H1 H 0.806141 0.805895 0.191843 0.033 Uiso 1 1 calc R U . . .
C1 C 0.6911(2) 0.72100(18) 0.23451(18) 0.0207(6) Uani 1 1 d . . . . .
C2 C 0.7612(3) 0.65184(18) 0.2148(2) 0.0247(6) Uani 1 1 d . . . . .
H2 H 0.838268 0.658678 0.190017 0.030 Uiso 1 1 calc R U . . .
C3 C 0.7180(3) 0.57393(19) 0.2314(2) 0.0255(6) Uani 1 1 d . . . . .
H3 H 0.765349 0.527432 0.217085 0.031 Uiso 1 1 calc R U . . .
C4 C 0.6057(3) 0.56284(18) 0.2688(2) 0.0229(6) Uani 1 1 d . . . . .
C5 C 0.5369(3) 0.63096(18) 0.2894(2) 0.0236(6) Uani 1 1 d . . . . .
H5 H 0.460763 0.623689 0.315649 0.028 Uiso 1 1 calc R U . . .
C6 C 0.5780(3) 0.70933(18) 0.2721(2) 0.0235(6) Uani 1 1 d . . . . .
H6 H 0.529495 0.755455 0.285673 0.028 Uiso 1 1 calc R U . . .
C7 C 0.6433(2) 1.01008(17) 0.23852(18) 0.0204(5) Uani 1 1 d . . . . .
C8 C 0.6867(3) 1.08751(18) 0.2160(2) 0.0244(6) Uani 1 1 d . . . . .
H8 H 0.763382 1.092800 0.190108 0.029 Uiso 1 1 calc R U . . .
C9 C 0.6182(3) 1.15654(18) 0.2315(2) 0.0256(6) Uani 1 1 d . . . . .
H9 H 0.647770 1.209187 0.215844 0.031 Uiso 1 1 calc R U . . .
C10 C 0.5063(3) 1.14928(18) 0.2699(2) 0.0226(6) Uani 1 1 d . . . . .
C11 C 0.4627(3) 1.07240(19) 0.2935(2) 0.0247(6) Uani 1 1 d . . . . .
H11 H 0.386332 1.067653 0.319969 0.030 Uiso 1 1 calc R U . . .
C12 C 0.5305(3) 1.00287(18) 0.2783(2) 0.0240(6) Uani 1 1 d . . . . .
H12 H 0.501036 0.950394 0.294701 0.029 Uiso 1 1 calc R U . . .
C13 C 0.7135(2) 0.93787(17) 0.21903(19) 0.0187(5) Uani 1 1 d . . . . .
H13 H 0.790554 0.943188 0.193707 0.022 Uiso 1 1 calc R U . . .
C14 C 0.5600(3) 0.47802(19) 0.2834(2) 0.0266(6) Uani 1 1 d . . . . .
F1 F 0.64434(19) 0.42569(12) 0.30791(18) 0.0450(6) Uani 1 1 d . . . . .
F2 F 0.4756(2) 0.47425(13) 0.34551(16) 0.0437(5) Uani 1 1 d . . . . .
F3 F 0.5089(3) 0.44770(14) 0.21128(16) 0.0547(7) Uani 1 1 d . . . . .
C15 C 0.4316(3) 1.22396(19) 0.2828(2) 0.0285(6) Uani 1 1 d . . . . .
F4 F 0.4875(3) 1.28266(14) 0.3288(2) 0.0641(8) Uani 1 1 d . . . . .
F5 F 0.4023(3) 1.26036(18) 0.20802(17) 0.0619(8) Uani 1 1 d . . . . .
F6 F 0.3314(3) 1.21005(14) 0.3253(2) 0.0719(10) Uani 1 1 d . . . . .
N4 N 0.4060(2) 0.63372(14) 0.02680(16) 0.0213(5) Uani 1 1 d . . . . .
N3 N 0.4485(2) 0.55848(16) 0.04156(18) 0.0261(6) Uani 1 1 d . . . . .
H3A H 0.519942 0.552021 0.064420 0.031 Uiso 1 1 calc R U . . .
C16 C 0.3783(2) 0.48913(16) 0.02033(18) 0.0185(5) Uani 1 1 d . . . . .
C17 C 0.4274(2) 0.41075(17) 0.02981(19) 0.0204(5) Uani 1 1 d . . . . .
H17 H 0.507787 0.404841 0.048608 0.024 Uiso 1 1 calc R U . . .
C18 C 0.3597(3) 0.34178(16) 0.01195(19) 0.0218(5) Uani 1 1 d . . . . .
H18 H 0.393411 0.288608 0.018483 0.026 Uiso 1 1 calc R U . . .
C19 C 0.2421(2) 0.35054(17) -0.01563(18) 0.0207(5) Uani 1 1 d . . . . .
C20 C 0.1932(2) 0.42812(17) -0.0266(2) 0.0226(6) Uani 1 1 d . . . . .
H20 H 0.113384 0.433751 -0.046590 0.027 Uiso 1 1 calc R U . . .
C21 C 0.2603(2) 0.49723(16) -0.00847(19) 0.0210(5) Uani 1 1 d . . . . .
H21 H 0.226402 0.550252 -0.015577 0.025 Uiso 1 1 calc R U . . .
C22 C 0.4341(3) 0.77815(17) 0.02572(18) 0.0200(5) Uani 1 1 d . . . . .
C23 C 0.5038(2) 0.84472(18) 0.0536(2) 0.0218(6) Uani 1 1 d . . . . .
H23 H 0.579426 0.835222 0.079756 0.026 Uiso 1 1 calc R U . . .
C24 C 0.4626(3) 0.92424(19) 0.0430(2) 0.0245(6) Uani 1 1 d . . . . .
H24 H 0.508920 0.969140 0.063506 0.029 Uiso 1 1 calc R U . . .
C25 C 0.3528(2) 0.93851(17) 0.0021(2) 0.0224(5) Uani 1 1 d D . . . .
C26 C 0.2850(3) 0.87208(18) -0.0280(2) 0.0246(6) Uani 1 1 d . . . . .
H26 H 0.211107 0.881526 -0.056691 0.030 Uiso 1 1 calc R U . . .
C27 C 0.3254(3) 0.79285(18) -0.0159(2) 0.0227(6) Uani 1 1 d . . . . .
H27 H 0.278830 0.747965 -0.036070 0.027 Uiso 1 1 calc R U . . .
C28 C 0.4765(2) 0.69677(17) 0.04278(19) 0.0191(5) Uani 1 1 d . . . . .
H28 H 0.554585 0.688309 0.065320 0.023 Uiso 1 1 calc R U . . .
C29 C 0.1681(3) 0.27560(19) -0.0308(2) 0.0264(6) Uani 1 1 d . . . . .
F7 F 0.2233(2) 0.21865(13) -0.07827(18) 0.0496(6) Uani 1 1 d . . . . .
F8 F 0.1376(2) 0.23782(16) 0.04374(15) 0.0505(6) Uani 1 1 d . . . . .
F9 F 0.0658(2) 0.29164(13) -0.0721(2) 0.0568(7) Uani 1 1 d . . . . .
C30 C 0.3056(3) 1.02408(19) -0.0050(2) 0.0278(6) Uani 1 1 d D U . . .
F10A F 0.2293(3) 1.03321(16) -0.0731(2) 0.0490(9) Uani 0.858(7) 1 d D U P A 1
F11A F 0.3883(2) 1.07933(18) -0.0172(4) 0.0642(14) Uani 0.858(7) 1 d D U P A 1
F12A F 0.2404(4) 1.04626(19) 0.0632(2) 0.0584(12) Uani 0.858(7) 1 d D U P A 1
F10B F 0.348(3) 1.0627(13) -0.0682(17) 0.088(9) Uani 0.142(7) 1 d D U P A 2
F11B F 0.348(2) 1.0685(10) 0.0662(15) 0.072(7) Uani 0.142(7) 1 d D U P A 2
F12B F 0.1985(11) 1.0295(12) 0.000(2) 0.073(7) Uani 0.142(7) 1 d D U P A 2

loop_
_atom_site_aniso_label
_atom_site_aniso_U_11
_atom_site_aniso_U_22
_atom_site_aniso_U_33
_atom_site_aniso_U_23
_atom_site_aniso_U_13
_atom_site_aniso_U_12
N2 0.0228(11) 0.0228(12) 0.0193(11) -0.0001(9) 0.0002(9) 0.0007(9)
N1 0.0272(12) 0.0252(13) 0.0296(13) 0.0033(11) 0.0045(11) 0.0013(10)
C1 0.0202(13) 0.0244(15) 0.0175(13) 0.0003(10) -0.0007(10) 0.0020(10)
C2 0.0223(13) 0.0264(14) 0.0253(14) 0.0012(11) 0.0036(11) 0.0043(11)
C3 0.0273(14) 0.0240(14) 0.0253(15) 0.0000(11) 0.0007(12) 0.0071(11)
C4 0.0228(13) 0.0243(14) 0.0218(13) 0.0012(11) -0.0049(11) -0.0021(11)
C5 0.0195(12) 0.0278(15) 0.0234(14) -0.0002(11) 0.0004(11) -0.0006(11)
C6 0.0213(13) 0.0229(13) 0.0263(14) -0.0013(11) 0.0034(11) 0.0035(11)
C7 0.0197(12) 0.0233(13) 0.0182(13) 0.0004(10) 0.0004(10) -0.0005(10)
C8 0.0224(13) 0.0237(14) 0.0271(14) 0.0032(11) 0.0051(12) -0.0025(11)
C9 0.0289(14) 0.0200(13) 0.0278(14) 0.0031(11) 0.0039(12) -0.0041(11)
C10 0.0256(14) 0.0181(13) 0.0242(14) -0.0012(10) 0.0019(11) 0.0006(10)
C11 0.0196(12) 0.0274(14) 0.0272(15) -0.0010(12) 0.0049(11) -0.0017(11)
C12 0.0232(14) 0.0195(13) 0.0294(15) 0.0017(11) 0.0039(12) -0.0072(11)
C13 0.0176(12) 0.0160(12) 0.0227(13) 0.0015(10) 0.0028(10) 0.0003(10)
C14 0.0277(15) 0.0255(14) 0.0268(15) -0.0009(11) -0.0041(12) -0.0026(12)
F1 0.0360(10) 0.0278(10) 0.0714(16) 0.0105(10) -0.0081(11) 0.0013(9)
F2 0.0479(12) 0.0345(11) 0.0487(13) 0.0025(9) 0.0146(11) -0.0088(9)
F3 0.0881(18) 0.0431(12) 0.0331(11) 0.0018(10) -0.0221(12) -0.0298(13)
C15 0.0310(15) 0.0245(15) 0.0301(16) 0.0015(12) 0.0036(13) 0.0013(12)
F4 0.0759(18) 0.0271(11) 0.089(2) -0.0203(12) -0.0330(17) 0.0140(11)
F5 0.0775(17) 0.0706(17) 0.0375(13) 0.0066(12) 0.0010(13) 0.0487(15)
F6 0.0672(16) 0.0328(12) 0.116(3) 0.0052(14) 0.0602(18) 0.0134(12)
N4 0.0219(11) 0.0194(11) 0.0227(12) -0.0021(9) -0.0011(9) -0.0004(9)
N3 0.0230(12) 0.0280(13) 0.0274(13) -0.0042(10) -0.0051(10) 0.0038(10)
C16 0.0177(12) 0.0188(12) 0.0189(13) -0.0021(9) 0.0026(10) 0.0001(10)
C17 0.0178(11) 0.0220(13) 0.0213(13) -0.0011(10) 0.0002(10) 0.0030(10)
C18 0.0234(13) 0.0162(12) 0.0257(14) -0.0026(10) 0.0021(11) 0.0022(10)
C19 0.0227(13) 0.0197(12) 0.0197(13) -0.0014(10) 0.0015(11) -0.0035(10)
C20 0.0180(12) 0.0235(13) 0.0263(14) -0.0004(11) -0.0030(11) 0.0013(10)
C21 0.0201(12) 0.0175(12) 0.0255(14) 0.0026(10) -0.0012(11) 0.0014(10)
C22 0.0217(12) 0.0178(13) 0.0204(13) -0.0020(10) 0.0025(10) -0.0014(10)
C23 0.0183(12) 0.0214(13) 0.0258(14) 0.0003(11) -0.0012(11) -0.0032(10)
C24 0.0226(13) 0.0226(14) 0.0283(15) -0.0015(11) 0.0014(12) -0.0041(11)
C25 0.0207(12) 0.0201(13) 0.0264(14) 0.0020(10) 0.0050(11) -0.0015(10)
C26 0.0204(13) 0.0271(15) 0.0263(14) 0.0004(11) -0.0015(11) -0.0006(11)
C27 0.0214(12) 0.0226(13) 0.0242(14) -0.0014(11) -0.0021(11) -0.0025(11)
C28 0.0151(11) 0.0195(13) 0.0227(13) -0.0002(10) -0.0038(10) -0.0002(10)
C29 0.0299(15) 0.0241(15) 0.0253(14) -0.0045(11) 0.0001(12) -0.0047(12)
F7 0.0603(14) 0.0282(11) 0.0602(14) -0.0199(10) 0.0239(12) -0.0150(10)
F8 0.0668(15) 0.0537(14) 0.0310(11) -0.0020(10) 0.0075(11) -0.0381(12)
F9 0.0480(13) 0.0331(11) 0.089(2) -0.0027(12) -0.0379(14) -0.0112(10)
C30 0.0214(13) 0.0244(14) 0.0375(17) 0.0023(12) 0.0043(12) -0.0003(11)
F10A 0.0640(19) 0.0319(13) 0.0513(18) 0.0031(13) -0.0239(16) 0.0136(13)
F11A 0.0223(12) 0.0228(13) 0.148(4) 0.014(2) -0.0036(18) -0.0038(9)
F12A 0.085(3) 0.0449(17) 0.0449(17) 0.0110(13) 0.0250(18) 0.0400(18)
F10B 0.14(2) 0.035(11) 0.090(12) 0.044(10) 0.066(13) 0.038(12)
F11B 0.100(15) 0.025(8) 0.091(12) -0.031(8) -0.043(11) 0.030(9)
F12B 0.020(6) 0.051(10) 0.15(2) -0.021(12) 0.008(8) 0.006(6)

loop_
_atom_type_symbol
_atom_type_description
_atom_type_scat_dispersion_real
_atom_type_scat_dispersion_imag
_atom_type_scat_source
C C 0.0033 0.0016 'International Tables Vol C Tables 4.2.6.8 and 6.1.1.4'
H H 0.0000 0.0000 'International Tables Vol C Tables 4.2.6.8 and 6.1.1.4'
N N 0.0061 0.0033 'International Tables Vol C Tables 4.2.6.8 and 6.1.1.4'
F F 0.0171 0.0103 'International Tables Vol C Tables 4.2.6.8 and 6.1.1.4'

loop_
_geom_angle_atom_site_label_1
_geom_angle_atom_site_label_2
_geom_angle_atom_site_label_3
_geom_angle
C13 N2 N1 118.4(2)
N2 N1 C1 119.7(2)
N2 N1 H1 120.2
C1 N1 H1 120.2
C6 C1 C2 118.9(3)
C6 C1 N1 121.6(3)
C2 C1 N1 119.5(3)
C3 C2 C1 120.1(3)
C3 C2 H2 119.9
C1 C2 H2 119.9
C2 C3 C4 120.7(3)
C2 C3 H3 119.7
C4 C3 H3 119.7
C5 C4 C3 119.4(3)
C5 C4 C14 121.1(3)
C3 C4 C14 119.4(3)
C6 C5 C4 120.7(3)
C6 C5 H5 119.7
C4 C5 H5 119.7
C5 C6 C1 120.2(3)
C5 C6 H6 119.9
C1 C6 H6 119.9
C8 C7 C12 119.7(3)
C8 C7 C13 119.7(3)
C12 C7 C13 120.6(3)
C9 C8 C7 120.0(3)
C9 C8 H8 120.0
C7 C8 H8 120.0
C8 C9 C10 120.3(3)
C8 C9 H9 119.9
C10 C9 H9 119.9
C9 C10 C11 120.2(3)
C9 C10 C15 119.6(3)
C11 C10 C15 120.2(3)
C12 C11 C10 120.0(3)
C12 C11 H11 120.0
C10 C11 H11 120.0
C11 C12 C7 119.8(3)
C11 C12 H12 120.1
C7 C12 H12 120.1
N2 C13 C7 119.4(2)
N2 C13 H13 120.3
C7 C13 H13 120.3
F1 C14 F3 107.5(3)
F1 C14 F2 105.8(3)
F3 C14 F2 105.3(3)
F1 C14 C4 113.1(3)
F3 C14 C4 111.6(3)
F2 C14 C4 113.0(3)
F6 C15 F5 106.8(3)
F6 C15 F4 105.3(3)
F5 C15 F4 104.3(3)
F6 C15 C10 113.8(3)
F5 C15 C10 112.9(3)
F4 C15 C10 112.9(3)
C28 N4 N3 118.0(2)
N4 N3 C16 119.7(2)
N4 N3 H3A 120.1
C16 N3 H3A 120.1
C17 C16 C21 119.4(2)
C17 C16 N3 119.1(2)
C21 C16 N3 121.5(2)
C18 C17 C16 120.3(3)
C18 C17 H17 119.8
C16 C17 H17 119.8
C17 C18 C19 119.8(3)
C17 C18 H18 120.1
C19 C18 H18 120.1
C20 C19 C18 120.3(3)
C20 C19 C29 120.4(3)
C18 C19 C29 119.3(3)
C21 C20 C19 120.2(3)
C21 C20 H20 119.9
C19 C20 H20 119.9
C20 C21 C16 120.0(2)
C20 C21 H21 120.0
C16 C21 H21 120.0
C27 C22 C23 119.5(3)
C27 C22 C28 122.1(3)
C23 C22 C28 118.4(3)
C24 C23 C22 120.2(3)
C24 C23 H23 119.9
C22 C23 H23 119.9
C23 C24 C25 120.0(3)
C23 C24 H24 120.0
C25 C24 H24 120.0
C26 C25 C24 119.7(3)
C26 C25 C30 120.4(3)
C24 C25 C30 119.9(3)
C27 C26 C25 120.1(3)
C27 C26 H26 120.0
C25 C26 H26 120.0
C26 C27 C22 120.5(3)
C26 C27 H27 119.7
C22 C27 H27 119.7
N4 C28 C22 119.2(2)
N4 C28 H28 120.4
C22 C28 H28 120.4
F7 C29 F9 106.3(3)
F7 C29 F8 105.1(3)
F9 C29 F8 105.8(3)
F7 C29 C19 113.3(3)
F9 C29 C19 113.0(3)
F8 C29 C19 112.6(3)
F12B C30 F10B 112.9(19)
F11A C30 F12A 108.5(4)
F11A C30 F10A 105.2(3)
F12A C30 F10A 103.0(3)
F12B C30 F11B 104.7(16)
F10B C30 F11B 102.3(16)
F12B C30 C25 114.6(10)
F10B C30 C25 113.0(10)
F11A C30 C25 113.7(3)
F12A C30 C25 113.2(3)
F10A C30 C25 112.4(3)
F11B C30 C25 108.0(7)

loop_
_geom_bond_atom_site_label_1
_geom_bond_atom_site_label_2
_geom_bond_distance
N2 C13 1.299(4)
N2 N1 1.332(3)
N1 C1 1.407(4)
N1 H1 0.8800
C1 C6 1.405(4)
C1 C2 1.406(4)
C2 C3 1.381(4)
C2 H2 0.9500
C3 C4 1.395(4)
C3 H3 0.9500
C4 C5 1.387(4)
C4 C14 1.490(4)
C5 C6 1.382(4)
C5 H5 0.9500
C6 H6 0.9500
C7 C8 1.395(4)
C7 C12 1.407(4)
C7 C13 1.446(4)
C8 C9 1.382(4)
C8 H8 0.9500
C9 C10 1.390(4)
C9 H9 0.9500
C10 C11 1.392(4)
C10 C15 1.490(4)
C11 C12 1.384(4)
C11 H11 0.9500
C12 H12 0.9500
C13 H13 0.9500
C14 F1 1.327(4)
C14 F3 1.335(4)
C14 F2 1.341(4)
C15 F6 1.317(4)
C15 F5 1.328(4)
C15 F4 1.341(4)
N4 C28 1.319(4)
N4 N3 1.334(3)
N3 C16 1.414(4)
N3 H3A 0.8800
C16 C17 1.398(4)
C16 C21 1.399(4)
C17 C18 1.383(4)
C17 H17 0.9500
C18 C19 1.392(4)
C18 H18 0.9500
C19 C20 1.387(4)
C19 C29 1.494(4)
C20 C21 1.382(4)
C20 H20 0.9500
C21 H21 0.9500
C22 C27 1.394(4)
C22 C23 1.402(4)
C22 C28 1.432(4)
C23 C24 1.385(4)
C23 H23 0.9500
C24 C25 1.400(4)
C24 H24 0.9500
C25 C26 1.399(4)
C25 C30 1.495(4)
C26 C27 1.380(4)
C26 H26 0.9500
C27 H27 0.9500
C28 H28 0.9500
C29 F7 1.330(4)
C29 F9 1.333(4)
C29 F8 1.339(4)
C30 F12B 1.206(13)
C30 F10B 1.247(14)
C30 F11A 1.305(4)
C30 F12A 1.322(4)
C30 F10A 1.355(4)
C30 F11B 1.387(14)

loop_
_geom_torsion_atom_site_label_1
_geom_torsion_atom_site_label_2
_geom_torsion_atom_site_label_3
_geom_torsion_atom_site_label_4
_geom_torsion
C13 N2 N1 C1 180.0(3)
N2 N1 C1 C6 1.2(4)
N2 N1 C1 C2 -178.8(3)
C6 C1 C2 C3 0.8(4)
N1 C1 C2 C3 -179.3(3)
C1 C2 C3 C4 -0.9(5)
C2 C3 C4 C5 0.1(5)
C2 C3 C4 C14 178.1(3)
C3 C4 C5 C6 0.8(5)
C14 C4 C5 C6 -177.1(3)
C4 C5 C6 C1 -1.0(5)
C2 C1 C6 C5 0.2(4)
N1 C1 C6 C5 -179.8(3)
C12 C7 C8 C9 -1.1(5)
C13 C7 C8 C9 177.6(3)
C7 C8 C9 C10 0.4(5)
C8 C9 C10 C11 0.3(5)
C8 C9 C10 C15 -177.5(3)
C9 C10 C11 C12 -0.3(5)
C15 C10 C11 C12 177.5(3)
C10 C11 C12 C7 -0.4(5)
C8 C7 C12 C11 1.1(5)
C13 C7 C12 C11 -177.6(3)
N1 N2 C13 C7 178.7(3)
C8 C7 C13 N2 -176.9(3)
C12 C7 C13 N2 1.8(4)
C5 C4 C14 F1 -144.8(3)
C3 C4 C14 F1 37.3(4)
C5 C4 C14 F3 93.9(4)
C3 C4 C14 F3 -84.0(4)
C5 C4 C14 F2 -24.6(4)
C3 C4 C14 F2 157.5(3)
C9 C10 C15 F6 -175.5(3)
C11 C10 C15 F6 6.7(5)
C9 C10 C15 F5 62.5(4)
C11 C10 C15 F5 -115.3(4)
C9 C10 C15 F4 -55.6(4)
C11 C10 C15 F4 126.6(3)
C28 N4 N3 C16 -176.2(3)
N4 N3 C16 C17 175.1(3)
N4 N3 C16 C21 -6.0(4)
C21 C16 C17 C18 -0.8(4)
N3 C16 C17 C18 178.1(3)
C16 C17 C18 C19 0.0(4)
C17 C18 C19 C20 1.0(4)
C17 C18 C19 C29 -177.3(3)
C18 C19 C20 C21 -1.3(5)
C29 C19 C20 C21 177.0(3)
C19 C20 C21 C16 0.5(5)
C17 C16 C21 C20 0.5(4)
N3 C16 C21 C20 -178.4(3)
C27 C22 C23 C24 2.6(4)
C28 C22 C23 C24 -176.2(3)
C22 C23 C24 C25 -1.9(5)
C23 C24 C25 C26 0.0(5)
C23 C24 C25 C30 176.7(3)
C24 C25 C26 C27 1.1(5)
C30 C25 C26 C27 -175.6(3)
C25 C26 C27 C22 -0.4(5)
C23 C22 C27 C26 -1.5(4)
C28 C22 C27 C26 177.3(3)
N3 N4 C28 C22 178.7(3)
C27 C22 C28 N4 -6.9(4)
C23 C22 C28 N4 171.8(3)
C20 C19 C29 F7 134.3(3)
C18 C19 C29 F7 -47.4(4)
C20 C19 C29 F9 13.4(4)
C18 C19 C29 F9 -168.4(3)
C20 C19 C29 F8 -106.5(3)
C18 C19 C29 F8 71.8(4)
C26 C25 C30 F12B 30.6(18)
C24 C25 C30 F12B -146.1(18)
C26 C25 C30 F10B -101(2)
C24 C25 C30 F10B 83(2)
C26 C25 C30 F11A -147.8(4)
C24 C25 C30 F11A 35.5(5)
C26 C25 C30 F12A 87.8(4)
C24 C25 C30 F12A -88.9(4)
C26 C25 C30 F10A -28.4(4)
C24 C25 C30 F10A 154.9(3)
C26 C25 C30 F11B 146.9(13)
C24 C25 C30 F11B -29.8(14)
